data_2240998
loop_
_publ_author_name
'Sowmya, N. Swarna'
'Sampathkrishnan, S.'
'Akilan, R.'
'Chakkaravarthi, G.'
'Kumar, R. Mohan'

_publ_section_title
;
 Crystal structure of 2-phenylethanaminium 3-carboxyprop-2-enoate
;
_journal_coeditor_code SU5183
_journal_issue 9
_journal_name_full 'Acta Crystallographica Section E'
_journal_page_first o641
_journal_page_last o642
_journal_paper_doi 10.1107/S2056989015014292
_journal_volume 71
_journal_year 2015
_chemical_formula_iupac 'C8 H12 N +, C4 H3 O4 -'
_chemical_formula_moiety 'C8 H12 N +, C4 H3 O4 -'
_chemical_formula_sum 'C12 H15 N O4'
_chemical_formula_weight 237.25
_chemical_name_systematic
;
2-Phenylethanaminium 3-carboxyprop-2-enoate
;
_space_group_IT_number 2
_symmetry_cell_setting triclinic
_symmetry_space_group_name_Hall '-P 1'
_symmetry_space_group_name_H-M 'P -1'
_atom_sites_solution_hydrogens geom
_atom_sites_solution_primary direct
_atom_sites_solution_secondary difmap
_audit_creation_method SHELXL-97
_cell_angle_alpha 81.773(4)
_cell_angle_beta 88.907(5)
_cell_angle_gamma 87.396(4)
_cell_formula_units_Z 4
_cell_length_a 9.2940(5)
_cell_length_b 10.8010(7)
_cell_length_c 12.7470(8)
_cell_measurement_reflns_used 7705
_cell_measurement_temperature 295(2)
_cell_measurement_theta_max 27.1
_cell_measurement_theta_min 2.2
_cell_volume 1265.02(13)
_computing_cell_refinement
;
SAINT (Bruker, 2004)
;
_computing_data_collection
;
APEX2 (Bruker, 2004)
;
_computing_data_reduction
;
SAINT (Bruker, 2004)
;
_computing_molecular_graphics
;
PLATON (Spek, 2009)
;
_computing_publication_material
;
SHELXL97 (Sheldrick, 2008) and PLATON (Spek, 2009)
;
_computing_structure_refinement
;
SHELXL97 (Sheldrick, 2008)
;
_computing_structure_solution
;
SHELXS97 (Sheldrick, 2008)
;
_diffrn_ambient_temperature 295(2)
_diffrn_measured_fraction_theta_full 0.991
_diffrn_measured_fraction_theta_max 0.991
_diffrn_measurement_device_type 'Bruker Kappa APEXII CCD'
_diffrn_measurement_method '\w and \f scan'
_diffrn_radiation_monochromator graphite
_diffrn_radiation_source 'fine-focus sealed tube'
_diffrn_radiation_type MoK\a
_diffrn_radiation_wavelength 0.71073
_diffrn_reflns_av_R_equivalents 0.0394
_diffrn_reflns_av_sigmaI/netI 0.0366
_diffrn_reflns_limit_h_max 11
_diffrn_reflns_limit_h_min -11
_diffrn_reflns_limit_k_max 13
_diffrn_reflns_limit_k_min -13
_diffrn_reflns_limit_l_max 16
_diffrn_reflns_limit_l_min -16
_diffrn_reflns_number 29606
_diffrn_reflns_theta_full 27.20
_diffrn_reflns_theta_max 27.20
_diffrn_reflns_theta_min 1.91
_diffrn_standards_interval_time 0
_diffrn_standards_number 0
_exptl_absorpt_coefficient_mu 0.094
_exptl_absorpt_correction_T_max 0.9815
_exptl_absorpt_correction_T_min 0.9760
_exptl_absorpt_correction_type multi-scan
_exptl_absorpt_process_details
;
(SADABS; Sheldrick, 1996)
;
_exptl_crystal_colour colourless
_exptl_crystal_density_diffrn 1.246
_exptl_crystal_density_method 'not measured'
_exptl_crystal_description block
_exptl_crystal_F_000 504
_exptl_crystal_size_max 0.26
_exptl_crystal_size_mid 0.24
_exptl_crystal_size_min 0.20
_refine_diff_density_max 0.388
_refine_diff_density_min -0.283
_refine_ls_extinction_method none
_refine_ls_goodness_of_fit_ref 1.041
_refine_ls_hydrogen_treatment constr
_refine_ls_matrix_type full
_refine_ls_number_parameters 309
_refine_ls_number_reflns 5579
_refine_ls_number_restraints 3
_refine_ls_restrained_S_all 1.041
_refine_ls_R_factor_all 0.1026
_refine_ls_R_factor_gt 0.0569
_refine_ls_shift/su_max 0.000
_refine_ls_shift/su_mean 0.000
_refine_ls_structure_factor_coef Fsqd
_refine_ls_weighting_details 'calc w=1/[\s^2^(Fo^2^)+(0.0955P)^2^+0.6291P] where P=(Fo^2^+2Fc^2^)/3'
_refine_ls_weighting_scheme calc
_refine_ls_wR_factor_gt 0.1619
_refine_ls_wR_factor_ref 0.1986
_reflns_number_gt 3453
_reflns_number_total 5579
_reflns_threshold_expression I>2sigma(I)
_cod_data_source_file su5183sup1.cif
_cod_data_source_block I
_cod_database_code 2240998

loop_
_symmetry_equiv_pos_as_xyz
'x, y, z'
'-x, -y, -z'

loop_
_atom_site_type_symbol
_atom_site_label
_atom_site_fract_x
_atom_site_fract_y
_atom_site_fract_z
_atom_site_U_iso_or_equiv
_atom_site_adp_type
_atom_site_calc_flag
_atom_site_refinement_flags
_atom_site_occupancy
_atom_site_symmetry_multiplicity
C C1 0.3953(4) 0.2508(4) -0.0808(3) 0.0901(13) Uani d D 1 1
C C2 0.3882(6) 0.1650(6) 0.0060(4) 0.1224(18) Uani d . 1 1
H H2 0.3988 0.0810 -0.0024 0.147 Uiso calc R 1 1
C C3 0.3664(7) 0.1939(8) 0.1061(4) 0.159(3) Uani d D 1 1
H H3 0.3691 0.1307 0.1639 0.191 Uiso calc R 1 1
C C4 0.3403(8) 0.3176(9) 0.1216(5) 0.175(4) Uani d D 1 1
H H4 0.3165 0.3389 0.1881 0.210 Uiso calc R 1 1
C C5 0.3508(11) 0.4049(10) 0.0362(5) 0.214(4) Uani d D 1 1
H H5 0.3414 0.4888 0.0453 0.257 Uiso calc R 1 1
C C6 0.3750(9) 0.3752(5) -0.0654(4) 0.175(3) Uani d D 1 1
H H6 0.3777 0.4386 -0.1230 0.210 Uiso calc R 1 1
C C7 0.4238(4) 0.2131(5) -0.1903(3) 0.0956(14) Uani d . 1 1
H H7A 0.4901 0.2704 -0.2290 0.115 Uiso calc R 1 1
H H7B 0.4695 0.1299 -0.1824 0.115 Uiso calc R 1 1
C C8 0.2922(3) 0.2139(3) -0.2520(2) 0.0587(8) Uani d . 1 1
H H8A 0.2434 0.2957 -0.2558 0.070 Uiso calc R 1 1
H H8B 0.2285 0.1529 -0.2152 0.070 Uiso calc R 1 1
C C9 -0.0810(4) 0.2157(3) 0.0186(3) 0.0697(9) Uani d . 1 1
C C10 -0.0453(7) 0.3273(4) -0.0371(4) 0.1176(18) Uani d . 1 1
H H10 -0.0028 0.3866 -0.0030 0.141 Uiso calc R 1 1
C C11 -0.0731(8) 0.3531(5) -0.1475(4) 0.142(2) Uani d . 1 1
H H11 -0.0477 0.4290 -0.1859 0.171 Uiso calc R 1 1
C C12 -0.1362(7) 0.2677(6) -0.1965(4) 0.124(2) Uani d . 1 1
H H12 -0.1611 0.2872 -0.2674 0.149 Uiso calc R 1 1
C C13 -0.1632(6) 0.1557(6) -0.1439(4) 0.1197(19) Uani d . 1 1
H H13 -0.1986 0.0946 -0.1798 0.144 Uiso calc R 1 1
C C14 -0.1388(5) 0.1290(4) -0.0354(3) 0.0941(13) Uani d . 1 1
H H14 -0.1619 0.0514 0.0009 0.113 Uiso calc R 1 1
C C15 -0.0560(4) 0.1892(4) 0.1377(3) 0.0710(9) Uani d . 1 1
H H15A -0.0280 0.1014 0.1571 0.085 Uiso calc R 1 1
H H15B 0.0224 0.2383 0.1556 0.085 Uiso calc R 1 1
C C16 -0.1874(3) 0.2197(3) 0.1996(2) 0.0553(7) Uani d . 1 1
H H16A -0.2159 0.3073 0.1793 0.066 Uiso calc R 1 1
H H16B -0.2654 0.1700 0.1819 0.066 Uiso calc R 1 1
C C17 0.9242(2) 0.0767(2) -0.40812(17) 0.0297(5) Uani d . 1 1
C C18 0.8125(2) -0.0199(2) -0.39499(18) 0.0323(5) Uani d . 1 1
H H18 0.8431 -0.1039 -0.3845 0.039 Uiso calc R 1 1
C C19 0.6736(2) 0.0079(2) -0.39746(18) 0.0314(5) Uani d . 1 1
H H19 0.6431 0.0919 -0.4074 0.038 Uiso calc R 1 1
C C20 0.5617(2) -0.0890(2) -0.38511(17) 0.0312(5) Uani d . 1 1
C C21 0.8888(2) -0.3850(2) -0.43107(19) 0.0347(5) Uani d . 1 1
C C22 0.7711(2) -0.4760(2) -0.42610(19) 0.0365(5) Uani d . 1 1
H H22 0.7233 -0.4982 -0.3619 0.044 Uiso calc R 1 1
C C23 0.7326(2) -0.5258(2) -0.5096(2) 0.0352(5) Uani d . 1 1
H H23 0.7801 -0.5022 -0.5737 0.042 Uiso calc R 1 1
C C24 0.6170(2) -0.61804(19) -0.50667(19) 0.0336(5) Uani d . 1 1
N N1 0.3190(2) 0.1850(2) -0.36129(16) 0.0433(5) Uani d . 1 1
H H1A 0.3817 0.2375 -0.3943 0.065 Uiso calc R 1 1
H H1B 0.2366 0.1933 -0.3966 0.065 Uiso calc R 1 1
H H1C 0.3547 0.1067 -0.3585 0.065 Uiso calc R 1 1
N N2 -0.1646(2) 0.1957(2) 0.31577(16) 0.0439(5) Uani d . 1 1
H H2A -0.1254 0.1189 0.3334 0.066 Uiso calc R 1 1
H H2B -0.2488 0.2021 0.3495 0.066 Uiso calc R 1 1
H H2C -0.1058 0.2515 0.3341 0.066 Uiso calc R 1 1
O O1 1.04844(16) 0.04879(15) -0.37585(14) 0.0410(4) Uani d . 1 1
O O2 0.88262(16) 0.18467(14) -0.45441(13) 0.0388(4) Uani d . 1 1
H H2D 0.9498 0.2318 -0.4584 0.058 Uiso calc R 1 1
O O3 0.60245(17) -0.19778(15) -0.40468(15) 0.0428(4) Uani d . 1 1
O O4 0.43731(16) -0.05906(15) -0.35813(15) 0.0436(4) Uani d . 1 1
O O5 0.92154(17) -0.33377(15) -0.52644(14) 0.0421(4) Uani d . 1 1
O O6 0.9469(2) -0.36439(18) -0.34987(15) 0.0531(5) Uani d . 1 1
O O7 0.59639(17) -0.65424(16) -0.59847(14) 0.0446(4) Uani d . 1 1
H H7 0.5322 -0.7045 -0.5928 0.067 Uiso calc R 1 1
O O8 0.54969(18) -0.65294(16) -0.42533(14) 0.0459(5) Uani d . 1 1

loop_
_atom_site_aniso_label
_atom_site_aniso_U_11
_atom_site_aniso_U_22
_atom_site_aniso_U_33
_atom_site_aniso_U_12
_atom_site_aniso_U_13
_atom_site_aniso_U_23
C1 0.093(3) 0.133(4) 0.049(2) -0.040(3) 0.0008(18) -0.020(2)
C2 0.131(4) 0.163(5) 0.068(3) 0.013(4) -0.012(3) -0.005(3)
C3 0.155(6) 0.270(10) 0.044(3) -0.002(6) -0.010(3) 0.007(4)
C4 0.144(5) 0.322(13) 0.080(4) -0.031(7) 0.014(4) -0.098(6)
C5 0.302(11) 0.240(10) 0.131(6) -0.054(8) 0.012(7) -0.116(7)
C6 0.287(10) 0.155(6) 0.094(4) -0.065(6) -0.012(5) -0.041(4)
C7 0.070(2) 0.161(4) 0.061(2) -0.027(3) -0.0009(18) -0.029(2)
C8 0.0557(17) 0.076(2) 0.0464(17) -0.0103(15) 0.0040(13) -0.0135(14)
C9 0.082(2) 0.080(2) 0.0449(18) 0.0080(19) 0.0043(16) -0.0078(17)
C10 0.197(6) 0.087(3) 0.068(3) -0.021(3) 0.015(3) -0.005(2)
C11 0.242(7) 0.099(4) 0.073(3) 0.021(4) 0.035(4) 0.017(3)
C12 0.183(6) 0.136(5) 0.047(2) 0.078(4) -0.006(3) -0.014(3)
C13 0.154(5) 0.143(5) 0.070(3) 0.037(4) -0.025(3) -0.049(3)
C14 0.125(4) 0.098(3) 0.062(2) -0.003(3) -0.005(2) -0.021(2)
C15 0.064(2) 0.096(3) 0.0515(19) 0.0026(18) 0.0002(15) -0.0069(18)
C16 0.0506(16) 0.074(2) 0.0401(15) -0.0053(14) -0.0039(12) -0.0041(14)
C17 0.0272(11) 0.0323(11) 0.0316(12) -0.0103(9) 0.0020(9) -0.0085(9)
C18 0.0310(11) 0.0294(11) 0.0374(13) -0.0104(9) -0.0003(9) -0.0054(9)
C19 0.0292(11) 0.0284(11) 0.0375(12) -0.0084(9) -0.0008(9) -0.0050(9)
C20 0.0271(11) 0.0356(12) 0.0320(12) -0.0116(9) -0.0032(9) -0.0046(9)
C21 0.0315(11) 0.0289(11) 0.0441(14) -0.0078(9) -0.0032(10) -0.0042(10)
C22 0.0335(12) 0.0340(12) 0.0419(13) -0.0116(9) 0.0010(10) -0.0016(10)
C23 0.0286(11) 0.0304(11) 0.0472(14) -0.0102(9) 0.0034(10) -0.0049(10)
C24 0.0279(11) 0.0275(11) 0.0467(14) -0.0069(9) -0.0003(10) -0.0075(10)
N1 0.0332(10) 0.0536(13) 0.0438(12) -0.0058(9) -0.0007(9) -0.0078(10)
N2 0.0374(11) 0.0566(13) 0.0385(12) -0.0057(10) -0.0005(9) -0.0087(10)
O1 0.0283(8) 0.0406(9) 0.0546(11) -0.0102(7) -0.0051(7) -0.0052(8)
O2 0.0294(8) 0.0324(8) 0.0538(11) -0.0136(6) -0.0033(7) 0.0006(7)
O3 0.0306(8) 0.0359(9) 0.0656(12) -0.0113(7) 0.0020(8) -0.0169(8)
O4 0.0277(8) 0.0411(9) 0.0630(12) -0.0097(7) 0.0057(7) -0.0088(8)
O5 0.0384(9) 0.0423(9) 0.0452(10) -0.0192(7) -0.0041(7) 0.0014(8)
O6 0.0586(11) 0.0563(11) 0.0474(11) -0.0278(9) -0.0094(9) -0.0081(9)
O7 0.0358(9) 0.0456(10) 0.0569(11) -0.0192(7) 0.0046(8) -0.0177(8)
O8 0.0420(10) 0.0457(10) 0.0510(11) -0.0205(8) 0.0058(8) -0.0055(8)

loop_
_atom_type_symbol
_atom_type_description
_atom_type_scat_dispersion_real
_atom_type_scat_dispersion_imag
_atom_type_scat_source
C C 0.0033 0.0016 'International Tables Vol C Tables 4.2.6.8 and 6.1.1.4'
H H 0.0000 0.0000 'International Tables Vol C Tables 4.2.6.8 and 6.1.1.4'
N N 0.0061 0.0033 'International Tables Vol C Tables 4.2.6.8 and 6.1.1.4'
O O 0.0106 0.0060 'International Tables Vol C Tables 4.2.6.8 and 6.1.1.4'

loop_
_geom_angle_atom_site_label_1
_geom_angle_atom_site_label_2
_geom_angle_atom_site_label_3
_geom_angle
C2 C1 C6 116.4(5)
C2 C1 C7 121.5(5)
C6 C1 C7 122.1(4)
C1 C2 C3 123.8(6)
C1 C2 H2 118.1
C3 C2 H2 118.1
C2 C3 C4 120.0(6)
C2 C3 H3 120.0
C4 C3 H3 120.0
C5 C4 C3 116.9(6)
C5 C4 H4 121.6
C3 C4 H4 121.6
C4 C5 C6 122.7(8)
C4 C5 H5 118.6
C6 C5 H5 118.6
C1 C6 C5 119.9(6)
C1 C6 H6 120.0
C5 C6 H6 120.0
C8 C7 C1 112.8(3)
C8 C7 H7A 109.0
C1 C7 H7A 109.0
C8 C7 H7B 109.0
C1 C7 H7B 109.0
H7A C7 H7B 107.8
C7 C8 N1 113.5(3)
C7 C8 H8A 108.9
N1 C8 H8A 108.9
C7 C8 H8B 108.9
N1 C8 H8B 108.9
H8A C8 H8B 107.7
C10 C9 C14 118.2(4)
C10 C9 C15 120.1(4)
C14 C9 C15 121.7(3)
C9 C10 C11 119.9(5)
C9 C10 H10 120.0
C11 C10 H10 120.0
C12 C11 C10 120.0(5)
C12 C11 H11 120.0
C10 C11 H11 120.0
C13 C12 C11 120.3(5)
C13 C12 H12 119.9
C11 C12 H12 119.9
C12 C13 C14 120.5(5)
C12 C13 H13 119.8
C14 C13 H13 119.8
C9 C14 C13 120.9(5)
C9 C14 H14 119.6
C13 C14 H14 119.6
C16 C15 C9 111.8(3)
C16 C15 H15A 109.2
C9 C15 H15A 109.2
C16 C15 H15B 109.2
C9 C15 H15B 109.2
H15A C15 H15B 107.9
N2 C16 C15 112.6(2)
N2 C16 H16A 109.1
C15 C16 H16A 109.1
N2 C16 H16B 109.1
C15 C16 H16B 109.1
H16A C16 H16B 107.8
O1 C17 O2 124.44(18)
O1 C17 C18 119.9(2)
O2 C17 C18 115.61(18)
C19 C18 C17 123.3(2)
C19 C18 H18 118.4
C17 C18 H18 118.4
C18 C19 C20 123.3(2)
C18 C19 H19 118.4
C20 C19 H19 118.4
O4 C20 O3 124.52(19)
O4 C20 C19 119.1(2)
O3 C20 C19 116.41(19)
O6 C21 O5 125.11(19)
O6 C21 C22 120.8(2)
O5 C21 C22 114.1(2)
C23 C22 C21 122.5(2)
C23 C22 H22 118.8
C21 C22 H22 118.8
C22 C23 C24 123.6(2)
C22 C23 H23 118.2
C24 C23 H23 118.2
O8 C24 O7 125.07(19)
O8 C24 C23 121.8(2)
O7 C24 C23 113.2(2)
C8 N1 H1A 109.5
C8 N1 H1B 109.5
H1A N1 H1B 109.5
C8 N1 H1C 109.5
H1A N1 H1C 109.5
H1B N1 H1C 109.5
C16 N2 H2A 109.5
C16 N2 H2B 109.5
H2A N2 H2B 109.5
C16 N2 H2C 109.5
H2A N2 H2C 109.5
H2B N2 H2C 109.5
C17 O2 H2D 109.5
C24 O7 H7 109.5

loop_
_geom_bond_atom_site_label_1
_geom_bond_atom_site_label_2
_geom_bond_distance
C1 C2 1.341(6)
C1 C6 1.3894(10)
C1 C7 1.524(5)
C2 C3 1.366(8)
C2 H2 0.9300
C3 C4 1.3888(10)
C3 H3 0.9300
C4 C5 1.339(11)
C4 H4 0.9300
C5 C6 1.3902(10)
C5 H5 0.9300
C6 H6 0.9300
C7 C8 1.465(5)
C7 H7A 0.9700
C7 H7B 0.9700
C8 N1 1.485(4)
C8 H8A 0.9700
C8 H8B 0.9700
C9 C10 1.360(6)
C9 C14 1.373(5)
C9 C15 1.524(4)
C10 C11 1.421(7)
C10 H10 0.9300
C11 C12 1.347(8)
C11 H11 0.9300
C12 C13 1.329(8)
C12 H12 0.9300
C13 C14 1.393(6)
C13 H13 0.9300
C14 H14 0.9300
C15 C16 1.491(4)
C15 H15A 0.9700
C15 H15B 0.9700
C16 N2 1.484(3)
C16 H16A 0.9700
C16 H16B 0.9700
C17 O1 1.243(3)
C17 O2 1.276(3)
C17 C18 1.496(3)
C18 C19 1.312(3)
C18 H18 0.9300
C19 C20 1.499(3)
C19 H19 0.9300
C20 O4 1.242(3)
C20 O3 1.276(3)
C21 O6 1.229(3)
C21 O5 1.298(3)
C21 C22 1.498(3)
C22 C23 1.322(3)
C22 H22 0.9300
C23 C24 1.495(3)
C23 H23 0.9300
C24 O8 1.222(3)
C24 O7 1.306(3)
N1 H1A 0.8900
N1 H1B 0.8900
N1 H1C 0.8900
N2 H2A 0.8900
N2 H2B 0.8900
N2 H2C 0.8900
O2 H2D 0.8200
O7 H7 0.8200

loop_
_geom_hbond_atom_site_label_D
_geom_hbond_atom_site_label_H
_geom_hbond_atom_site_label_A
_geom_hbond_site_symmetry_A
_geom_hbond_distance_DH
_geom_hbond_distance_HA
_geom_hbond_distance_DA
_geom_hbond_angle_DHA
_geom_hbond_publ_flag
N1 H1C O4 . 0.89 1.92 2.805(3) 177 y
N1 H1A O8 1_565 0.89 2.00 2.863(3) 163 y
N1 H1B O1 1_455 0.89 2.38 2.992(2) 126 y
N1 H1B O5 2_654 0.89 2.20 2.961(3) 143 y
N2 H2A O1 2_655 0.89 1.92 2.814(3) 177 y
N2 H2C O6 2_655 0.89 1.99 2.863(3) 167 y
N2 H2B O7 1_466 0.89 2.23 2.974(3) 141 y
N2 H2B O4 2 0.89 2.38 2.992(2) 126 y
O2 H2D O5 2_754 0.82 1.65 2.470(2) 176 y
O7 H7 O3 2_644 0.82 1.68 2.494(2) 174 y
C7 H7A O8 1_565 0.97 2.58 3.349(4) 136 y

loop_
_geom_torsion_atom_site_label_1
_geom_torsion_atom_site_label_2
_geom_torsion_atom_site_label_3
_geom_torsion_atom_site_label_4
_geom_torsion
C6 C1 C2 C3 -1.7(8)
C7 C1 C2 C3 178.4(5)
C1 C2 C3 C4 4.4(10)
C2 C3 C4 C5 -5.9(12)
C3 C4 C5 C6 5.1(14)
C2 C1 C6 C5 0.7(10)
C7 C1 C6 C5 -179.3(6)
C4 C5 C6 C1 -2.6(14)
C2 C1 C7 C8 100.0(5)
C6 C1 C7 C8 -79.9(6)
C1 C7 C8 N1 176.5(3)
C14 C9 C10 C11 2.3(8)
C15 C9 C10 C11 -178.0(5)
C9 C10 C11 C12 0.8(9)
C10 C11 C12 C13 -4.9(10)
C11 C12 C13 C14 5.9(9)
C10 C9 C14 C13 -1.4(7)
C15 C9 C14 C13 178.9(4)
C12 C13 C14 C9 -2.7(8)
C10 C9 C15 C16 94.4(5)
C14 C9 C15 C16 -85.9(4)
C9 C15 C16 N2 -179.4(3)
O1 C17 C18 C19 159.4(2)
O2 C17 C18 C19 -21.4(3)
C17 C18 C19 C20 179.5(2)
C18 C19 C20 O4 159.5(2)
C18 C19 C20 O3 -21.2(3)
O6 C21 C22 C23 -161.6(2)
O5 C21 C22 C23 18.0(3)
C21 C22 C23 C24 179.2(2)
C22 C23 C24 O8 0.3(4)
C22 C23 C24 O7 179.6(2)

_cod_database_fobs_code 2240998
